data_4333169
loop_
_publ_author_name
'Madhu, Vedichi'
'Das, Samar K.'

_publ_section_title
;
 A New Approach to Functionalize an Organic Compound through the Influence
 of Metal Bis(dithiolene) Complexes Leading to Ion-Pair Compounds
 Exhibiting Strong Emission at Room Temperature in the Visible Region
;
_journal_issue 25
_journal_name_full 'Inorganic Chemistry'
_journal_page_first 10037
_journal_page_last 10039
_journal_paper_doi 10.1021/ic0615980
_journal_volume 45
_journal_year 2006
_chemical_formula_sum 'C32 H18 N8 Ni O2 S4'
_chemical_formula_weight 733.49
_chemical_name_systematic
; 
 ? 
;
_space_group_IT_number 15
_symmetry_cell_setting monoclinic
_symmetry_space_group_name_Hall '-C 2yc'
_symmetry_space_group_name_H-M 'C 1 2/c 1'
_atom_sites_solution_hydrogens geom
_atom_sites_solution_primary direct
_atom_sites_solution_secondary difmap
_audit_creation_method SHELXL-97
_cell_angle_alpha 90.00
_cell_angle_beta 118.107(2)
_cell_angle_gamma 90.00
_cell_formula_units_Z 4
_cell_length_a 24.980(4)
_cell_length_b 6.4802(10)
_cell_length_c 21.104(3)
_cell_measurement_reflns_used 5358
_cell_measurement_temperature 298(2)
_cell_measurement_theta_max 25.24
_cell_measurement_theta_min 2.91
_cell_volume 3013.3(8)
_computing_cell_refinement 'Bruker Smart (2003)'
_computing_data_collection 'Bruker Smart (2003)'
_computing_data_reduction 'Bruker SAINT-plus (2003)'
_computing_molecular_graphics 'Diamond 2.1'
_computing_publication_material SHELXTL-97
_computing_structure_refinement 'SHELXL-97 (Sheldrick, 1997)'
_computing_structure_solution 'SHELXS-97 (Sheldrick, 1990)'
_diffrn_ambient_temperature 298(2)
_diffrn_measured_fraction_theta_full 0.999
_diffrn_measured_fraction_theta_max 0.999
_diffrn_measurement_device_type 'CCD area detector'
_diffrn_measurement_method 'phi and omega scans'
_diffrn_radiation_monochromator graphite
_diffrn_radiation_source 'fine-focus sealed tube'
_diffrn_radiation_type MoK\a
_diffrn_radiation_wavelength 0.71073
_diffrn_reflns_av_R_equivalents 0.0309
_diffrn_reflns_av_sigmaI/netI 0.0225
_diffrn_reflns_limit_h_max 29
_diffrn_reflns_limit_h_min -29
_diffrn_reflns_limit_k_max 7
_diffrn_reflns_limit_k_min -7
_diffrn_reflns_limit_l_max 25
_diffrn_reflns_limit_l_min -25
_diffrn_reflns_number 13804
_diffrn_reflns_theta_full 24.99
_diffrn_reflns_theta_max 24.99
_diffrn_reflns_theta_min 1.85
_exptl_absorpt_coefficient_mu 0.969
_exptl_absorpt_correction_T_max 0.9265
_exptl_absorpt_correction_T_min 0.6751
_exptl_absorpt_correction_type empirical
_exptl_absorpt_process_details 'SADABS (Sheldrick 1997)'
_exptl_crystal_colour 'dark red'
_exptl_crystal_density_diffrn 1.617
_exptl_crystal_density_method 'not measured'
_exptl_crystal_description plate
_exptl_crystal_F_000 1496
_exptl_crystal_size_max 0.44
_exptl_crystal_size_mid 0.12
_exptl_crystal_size_min 0.08
_refine_diff_density_max 0.433
_refine_diff_density_min -0.196
_refine_diff_density_rms 0.065
_refine_ls_extinction_method none
_refine_ls_goodness_of_fit_ref 1.084
_refine_ls_hydrogen_treatment mixed
_refine_ls_matrix_type full
_refine_ls_number_parameters 218
_refine_ls_number_reflns 2660
_refine_ls_number_restraints 0
_refine_ls_restrained_S_all 1.084
_refine_ls_R_factor_all 0.0671
_refine_ls_R_factor_gt 0.0526
_refine_ls_shift/su_max 0.000
_refine_ls_shift/su_mean 0.000
_refine_ls_structure_factor_coef Fsqd
_refine_ls_weighting_details 'calc w=1/[\s^2^(Fo^2^)+(0.0635P)^2^+3.1781P] where P=(Fo^2^+2Fc^2^)/3'
_refine_ls_weighting_scheme calc
_refine_ls_wR_factor_gt 0.1226
_refine_ls_wR_factor_ref 0.1310
_reflns_number_gt 2120
_reflns_number_total 2660
_reflns_threshold_expression >2sigma(I)
_cod_data_source_file ic0615980sup1.cif
_cod_data_source_block skd163_m
_cod_original_cell_volume 3013.2(8)
_cod_original_sg_symbol_H-M c_2/c
_cod_database_code 4333169

loop_
_symmetry_equiv_pos_as_xyz
'x, y, z'
'-x, y, -z+1/2'
'x+1/2, y+1/2, z'
'-x+1/2, y+1/2, -z+1/2'
'-x, -y, -z'
'x, -y, z-1/2'
'-x+1/2, -y+1/2, -z'
'x+1/2, -y+1/2, z-1/2'

loop_
_atom_site_label
_atom_site_type_symbol
_atom_site_fract_x
_atom_site_fract_y
_atom_site_fract_z
_atom_site_U_iso_or_equiv
_atom_site_adp_type
_atom_site_occupancy
_atom_site_symmetry_multiplicity
_atom_site_calc_flag
_atom_site_refinement_flags
C1 C 0.8675(2) 0.7694(7) 0.3681(2) 0.0797(12) Uani 1 1 d .
H1 H 0.8704 0.9018 0.3530 0.096 Uiso 1 1 calc R
C2 C 0.9178(2) 0.6536(10) 0.4026(3) 0.0970(16) Uani 1 1 d .
H2 H 0.9552 0.7052 0.4103 0.116 Uiso 1 1 calc R
C3 C 0.9141(2) 0.4580(8) 0.4266(2) 0.0873(13) Uani 1 1 d .
H3 H 0.9490 0.3782 0.4503 0.105 Uiso 1 1 calc R
C4 C 0.86080(19) 0.3837(6) 0.41576(19) 0.0722(10) Uani 1 1 d .
H4 H 0.8590 0.2534 0.4331 0.087 Uiso 1 1 calc R
C5 C 0.75226(18) 0.4212(6) 0.36544(19) 0.0584(9) Uani 1 1 d .
C6 C 0.70060(15) 0.5272(5) 0.32785(16) 0.0481(7) Uani 1 1 d .
C7 C 0.64492(19) 0.4443(7) 0.3122(2) 0.0779(11) Uani 1 1 d .
H7 H 0.6431 0.3132 0.3290 0.094 Uiso 1 1 calc R
C8 C 0.5936(2) 0.5477(10) 0.2733(3) 0.0974(15) Uani 1 1 d .
H8 H 0.5565 0.4867 0.2623 0.117 Uiso 1 1 calc R
C9 C 0.5951(3) 0.7467(10) 0.2492(3) 0.1014(17) Uani 1 1 d .
H9 H 0.5593 0.8195 0.2225 0.122 Uiso 1 1 calc R
C10 C 0.6488(2) 0.8321(8) 0.2649(2) 0.0858(13) Uani 1 1 d .
H10 H 0.6501 0.9656 0.2494 0.103 Uiso 1 1 calc R
C11 C 0.7595(2) 0.8161(6) 0.31775(18) 0.0653(10) Uani 1 1 d .
C12 C 0.81149(16) 0.6930(5) 0.35493(16) 0.0495(8) Uani 1 1 d .
C13 C 0.8875(2) 0.7800(6) 0.5553(2) 0.0720(11) Uani 1 1 d .
C14 C 0.9459(3) 0.8553(7) 0.5700(2) 0.0848(13) Uani 1 1 d .
C15 C 0.6194(2) 0.9094(6) 0.4221(2) 0.0738(11) Uani 1 1 d .
C16 C 0.5672(2) 1.0355(7) 0.3800(2) 0.0817(12) Uani 1 1 d .
H5 H 0.7491(15) 0.294(6) 0.3798(18) 0.065(10) Uiso 1 1 d .
N1 N 0.80714(15) 0.4987(5) 0.37860(15) 0.0652(8) Uani 1 1 d .
N2 N 0.70254(16) 0.7247(5) 0.30364(16) 0.0717(9) Uani 1 1 d .
N3 N 0.9917(2) 0.9163(7) 0.5804(3) 0.1148(14) Uani 1 1 d .
N4 N 0.52776(19) 1.1372(7) 0.3457(2) 0.1077(13) Uani 1 1 d .
Ni1 Ni 0.7500 0.7500 0.5000 0.0645(3) Uani 1 2 d S
O1 O 0.76121(16) 0.9906(4) 0.29687(14) 0.0875(9) Uani 1 1 d .
S1 S 0.82512(6) 0.93753(15) 0.50854(6) 0.0770(3) Uani 1 1 d .
S2 S 0.69058(5) 1.00297(14) 0.44321(5) 0.0741(3) Uani 1 1 d .

loop_
_atom_site_aniso_label
_atom_site_aniso_U_11
_atom_site_aniso_U_22
_atom_site_aniso_U_33
_atom_site_aniso_U_23
_atom_site_aniso_U_13
_atom_site_aniso_U_12
C1 0.111(4) 0.076(3) 0.069(2) -0.020(2) 0.057(3) -0.030(3)
C2 0.091(4) 0.128(5) 0.084(3) -0.034(3) 0.052(3) -0.042(3)
C3 0.073(3) 0.111(4) 0.072(3) -0.020(3) 0.031(2) -0.002(3)
C4 0.083(3) 0.068(2) 0.064(2) -0.0021(19) 0.033(2) 0.006(2)
C5 0.080(3) 0.0462(19) 0.060(2) 0.0015(16) 0.0415(19) -0.0090(19)
C6 0.065(2) 0.0463(17) 0.0403(15) 0.0039(13) 0.0312(15) 0.0045(16)
C7 0.089(3) 0.088(3) 0.069(2) 0.006(2) 0.047(2) 0.000(3)
C8 0.088(3) 0.132(5) 0.081(3) 0.001(3) 0.046(3) 0.004(3)
C9 0.089(4) 0.136(5) 0.071(3) 0.006(3) 0.031(3) 0.043(4)
C10 0.117(4) 0.083(3) 0.057(2) 0.013(2) 0.041(3) 0.041(3)
C11 0.111(3) 0.052(2) 0.0490(18) -0.0059(16) 0.051(2) -0.012(2)
C12 0.076(2) 0.0410(16) 0.0415(16) -0.0064(13) 0.0355(16) -0.0111(16)
C13 0.108(3) 0.058(2) 0.067(2) -0.0019(18) 0.055(2) 0.000(2)
C14 0.119(4) 0.063(3) 0.083(3) -0.002(2) 0.056(3) 0.000(3)
C15 0.115(3) 0.058(2) 0.065(2) -0.0002(18) 0.056(2) 0.007(2)
C16 0.113(4) 0.061(2) 0.084(3) 0.007(2) 0.057(3) 0.011(3)
N1 0.088(2) 0.0614(18) 0.0541(16) -0.0058(14) 0.0402(16) -0.0019(17)
N2 0.107(3) 0.067(2) 0.0511(16) 0.0014(15) 0.0453(17) 0.0133(19)
N3 0.129(4) 0.092(3) 0.132(4) -0.003(3) 0.068(3) -0.015(3)
N4 0.109(3) 0.098(3) 0.113(3) 0.016(3) 0.050(3) 0.023(3)
Ni1 0.1127(6) 0.0430(4) 0.0529(4) 0.0045(3) 0.0514(4) 0.0089(3)
O1 0.155(3) 0.0496(15) 0.0740(17) 0.0087(13) 0.0669(18) -0.0058(16)
S1 0.1225(9) 0.0499(5) 0.0780(7) 0.0101(5) 0.0631(7) 0.0074(5)
S2 0.1122(8) 0.0489(5) 0.0717(6) 0.0122(4) 0.0519(6) 0.0095(5)

loop_
_atom_type_symbol
_atom_type_description
_atom_type_scat_dispersion_real
_atom_type_scat_dispersion_imag
_atom_type_scat_source
C C 0.0033 0.0016 'International Tables Vol C Tables 4.2.6.8 and 6.1.1.4'
H H 0.0000 0.0000 'International Tables Vol C Tables 4.2.6.8 and 6.1.1.4'
N N 0.0061 0.0033 'International Tables Vol C Tables 4.2.6.8 and 6.1.1.4'
O O 0.0106 0.0060 'International Tables Vol C Tables 4.2.6.8 and 6.1.1.4'
S S 0.1246 0.1234 'International Tables Vol C Tables 4.2.6.8 and 6.1.1.4'
Ni Ni 0.3393 1.1124 'International Tables Vol C Tables 4.2.6.8 and 6.1.1.4'

loop_
_geom_angle_atom_site_label_1
_geom_angle_atom_site_label_2
_geom_angle_atom_site_label_3
_geom_angle
_geom_angle_site_symmetry_1
_geom_angle_site_symmetry_3
C2 C1 C12 120.6(4) . .
C2 C1 H1 119.7 . .
C12 C1 H1 119.7 . .
C1 C2 C3 120.1(5) . .
C1 C2 H2 119.9 . .
C3 C2 H2 119.9 . .
C4 C3 C2 120.1(5) . .
C4 C3 H3 119.9 . .
C2 C3 H3 119.9 . .
C3 C4 N1 121.2(4) . .
C3 C4 H4 119.4 . .
N1 C4 H4 119.4 . .
C6 C5 N1 121.8(3) . .
C6 C5 H5 117(2) . .
N1 C5 H5 121(2) . .
C5 C6 C7 121.5(3) . .
C5 C6 N2 119.9(3) . .
C7 C6 N2 118.5(3) . .
C8 C7 C6 121.4(4) . .
C8 C7 H7 119.3 . .
C6 C7 H7 119.3 . .
C7 C8 C9 120.4(5) . .
C7 C8 H8 119.8 . .
C9 C8 H8 119.8 . .
C10 C9 C8 119.2(5) . .
C10 C9 H9 120.4 . .
C8 C9 H9 120.4 . .
C9 C10 N2 121.1(5) . .
C9 C10 H10 119.5 . .
N2 C10 H10 119.5 . .
O1 C11 C12 123.1(4) . .
O1 C11 N2 120.4(4) . .
C12 C11 N2 116.5(3) . .
N1 C12 C1 119.9(4) . .
N1 C12 C11 120.7(3) . .
C1 C12 C11 119.3(3) . .
C15 C13 C14 121.2(4) 7_666 .
C15 C13 S1 120.4(4) 7_666 .
C14 C13 S1 118.4(3) . .
N3 C14 C13 178.7(6) . .
C13 C15 C16 120.3(4) 7_666 .
C13 C15 S2 120.8(4) 7_666 .
C16 C15 S2 118.9(3) . .
N4 C16 C15 177.2(5) . .
C5 N1 C12 120.5(3) . .
C5 N1 C4 121.5(3) . .
C12 N1 C4 118.0(3) . .
C10 N2 C6 119.3(4) . .
C10 N2 C11 120.2(4) . .
C6 N2 C11 120.5(3) . .
S2 Ni1 S2 180.0 . 7_666
S2 Ni1 S1 87.84(4) . .
S2 Ni1 S1 92.16(4) 7_666 .
S2 Ni1 S1 92.16(4) . 7_666
S2 Ni1 S1 87.84(4) 7_666 7_666
S1 Ni1 S1 180.00(4) . 7_666
C13 S1 Ni1 103.17(15) . .
C15 S2 Ni1 103.42(14) . .

loop_
_geom_bond_atom_site_label_1
_geom_bond_atom_site_label_2
_geom_bond_distance
_geom_bond_site_symmetry_2
C1 C2 1.346(7) .
C1 C12 1.382(5) .
C1 H1 0.9300 .
C2 C3 1.385(7) .
C2 H2 0.9300 .
C3 C4 1.331(6) .
C3 H3 0.9300 .
C4 N1 1.406(5) .
C4 H4 0.9300 .
C5 C6 1.342(5) .
C5 N1 1.360(5) .
C5 H5 0.89(4) .
C6 C7 1.378(5) .
C6 N2 1.387(4) .
C7 C8 1.332(6) .
C7 H7 0.9300 .
C8 C9 1.394(7) .
C8 H8 0.9300 .
C9 C10 1.341(7) .
C9 H9 0.9300 .
C10 N2 1.386(5) .
C10 H10 0.9300 .
C11 O1 1.221(4) .
C11 C12 1.406(5) .
C11 N2 1.438(5) .
C12 N1 1.378(4) .
C13 C15 1.356(5) 7_666
C13 C14 1.427(6) .
C13 S1 1.731(4) .
C14 N3 1.130(6) .
C15 C13 1.356(5) 7_666
C15 C16 1.436(6) .
C15 S2 1.728(5) .
C16 N4 1.122(5) .
Ni1 S2 2.1565(10) .
Ni1 S2 2.1565(10) 7_666
Ni1 S1 2.1706(12) .
Ni1 S1 2.1706(12) 7_666
